data_4020198
loop_
_publ_author_name
'Wex, Brigitte'
'Kaafarani B. R.'
'Kirschbaum, Kristin'
'Neckers, Douglas, C.'

_journal_name_full 'Journal of Organic Chemistry'
_journal_page_first 4502
_journal_page_last 4505
_journal_paper_doi 10.1021/jo048010w
_journal_volume 70
_journal_year 2005
_chemical_formula_moiety 'C16 H8 S3'
_chemical_formula_sum 'C16 H8 S3'
_chemical_formula_weight 296.40
_chemical_melting_point 510.6(5)
_space_group_IT_number 31
_symmetry_cell_setting orthorhombic
_symmetry_space_group_name_Hall 'P 2ac -2'
_symmetry_space_group_name_H-M 'P m n 21'
_cell_angle_alpha 90.00
_cell_angle_beta 90.00
_cell_angle_gamma 90.00
_cell_formula_units_Z 2
_cell_length_a 25.6814(5)
_cell_length_b 6.0774(1)
_cell_length_c 3.8911(1)
_cell_measurement_temperature 120(1)
_cell_volume 607.31(2)
_diffrn_ambient_temperature 120(1)
_exptl_crystal_density_diffrn 1.621
_cod_depositor_comments
;
The following automatic conversions were performed:

'_chemical_melting_point' value '237-238 C' was changed to '510.6(5)'
- it was converted from degrees Celsius(C) to Kelvins(K), the average
value was taken and precision was estimated.

Automatic conversion script
Id: cif_fix_values 1646 2011-03-28 12:23:43Z adriana 
;
_cod_database_code 4020198

loop_
_symmetry_equiv_pos_as_xyz
'x, y, z'
'-x+1/2, -y, z+1/2'
'x+1/2, -y, z+1/2'
'-x, y, z'

loop_
_atom_site_label
_atom_site_type_symbol
_atom_site_fract_x
_atom_site_fract_y
_atom_site_fract_z
_atom_site_U_iso_or_equiv
_atom_site_adp_type
_atom_site_occupancy
_atom_site_symmetry_multiplicity
_atom_site_calc_flag
_atom_site_refinement_flags
_atom_site_disorder_assembly
_atom_site_disorder_group
S(1) S 0.165156(12) 1.50690(6) -0.36925(18) 0.01495(9) Uani 1 1 d . . .
S(2) S 0.0000 0.84417(8) 0.18015(16) 0.01419(11) Uani 1 2 d S . .
C(1) C 0.21178(6) 1.3118(3) -0.2611(5) 0.0175(3) Uani 1 1 d . . .
H(1) H 0.2473(10) 1.338(4) -0.332(9) 0.033(6) Uiso 1 1 d . . .
C(2) C 0.19166(6) 1.1295(3) -0.1125(5) 0.0163(3) Uani 1 1 d . . .
H(2) H 0.2100(9) 1.013(3) -0.031(8) 0.020(6) Uiso 1 1 d . . .
C(3) C 0.13563(6) 1.1384(3) -0.0826(5) 0.0139(3) Uani 1 1 d . . .
C(4) C 0.10180(6) 0.9796(3) 0.0519(5) 0.0148(3) Uani 1 1 d . . .
H(4) H 0.1145(8) 0.841(4) 0.146(9) 0.024(6) Uiso 1 1 d . . .
C(5) C 0.04882(6) 1.0238(2) 0.0393(5) 0.0128(3) Uani 1 1 d . . .
C(6) C 0.02834(5) 1.2209(2) -0.1017(5) 0.0122(2) Uani 1 1 d . . .
C(7) C 0.06201(5) 1.3813(3) -0.2291(5) 0.0130(3) Uani 1 1 d . . .
H(7) H 0.0483(8) 1.517(3) -0.307(8) 0.014(6) Uiso 1 1 d . . .
C(8) C 0.11539(6) 1.3383(2) -0.2170(5) 0.0131(3) Uani 1 1 d . . .

loop_
_atom_site_aniso_label
_atom_site_aniso_U_11
_atom_site_aniso_U_22
_atom_site_aniso_U_33
_atom_site_aniso_U_23
_atom_site_aniso_U_13
_atom_site_aniso_U_12
S(1) 0.01175(14) 0.01439(17) 0.01872(16) 0.00094(13) 0.00075(14) -0.00023(10)
S(2) 0.01510(19) 0.0111(2) 0.0163(2) 0.0030(2) 0.000 0.000
C(1) 0.0122(5) 0.0193(7) 0.0210(8) -0.0020(6) -0.0001(5) 0.0015(5)
C(2) 0.0125(6) 0.0168(7) 0.0197(7) -0.0004(6) -0.0016(5) 0.0028(5)
C(3) 0.0130(5) 0.0132(6) 0.0156(6) -0.0011(6) -0.0015(5) 0.0019(5)
C(4) 0.0152(6) 0.0127(7) 0.0163(7) 0.0008(5) -0.0010(5) 0.0022(5)
C(5) 0.0143(6) 0.0104(6) 0.0136(6) 0.0005(5) -0.0003(5) 0.0002(4)
C(6) 0.0118(5) 0.0114(6) 0.0133(6) 0.0005(5) -0.0002(5) 0.0003(4)
C(7) 0.0111(5) 0.0115(6) 0.0164(6) 0.0009(5) -0.0002(5) 0.0005(4)
C(8) 0.0123(5) 0.0117(7) 0.0151(6) 0.0001(5) -0.0001(5) 0.0006(4)

loop_
_geom_bond_atom_site_label_1
_geom_bond_atom_site_label_2
_geom_bond_distance
_geom_bond_site_symmetry_2
_geom_bond_publ_flag
S(1) C(1) 1.7368(16) . ?
S(1) C(8) 1.7418(16) . ?
S(2) C(5) 1.7506(16) . ?
S(2) C(5) 1.7506(16) 4 ?
C(1) C(2) 1.352(2) . ?
C(1) H(1) 0.97(3) . ?
C(2) C(3) 1.444(2) . ?
C(2) H(2) 0.91(2) . ?
C(3) C(4) 1.400(2) . ?
C(3) C(8) 1.421(2) . ?
C(4) C(5) 1.388(2) . ?
C(4) H(4) 0.97(2) . ?
C(5) C(6) 1.419(2) . ?
C(6) C(7) 1.394(2) . ?
C(6) C(6) 1.456(3) 4 ?
C(7) C(8) 1.396(2) . ?
C(7) H(7) 0.94(2) . ?
